data_7111285
loop_
_publ_author_name
'Milios, Constantinos J.'
'Kefalloniti, Elena'
'Raptopoulou, Catherine P.'
'Terzis, Aris'
'Vicente, Ramon'
'Lalioti, Nikolia'
'Escuer, Albert'
'Perlepes, Spyros P.'

_publ_section_title
;
 Octanuclearity and tetradecanuclearity in manganese chemistry: an
 octanuclear manganese(ii)/(iii) complex featuring the novel
 [Mn8(&#x00B5;4- O)2(&#x00B5;3-OH)2]14+ core and
 [Mn10IIMn4IIIO4(O2CMe)20{(2-py)2C(OH)O}4] (2-py = 2-pyridyl)
;
_journal_issue 7
_journal_name_full 'Chemical Communications'
_journal_page_first 819
_journal_paper_doi 10.1039/b300986f
_journal_year 2003
_chemical_formula_sum 'C122 H96 Cl8 Mn8 N8 O28'
_chemical_formula_weight 2845.19
_chemical_name_systematic
;
?
;
_space_group_IT_number 15
_symmetry_cell_setting monoclinic
_symmetry_space_group_name_Hall '-C 2yc'
_symmetry_space_group_name_H-M 'C 1 2/c 1'
_atom_sites_solution_hydrogens geom
_atom_sites_solution_primary direct
_atom_sites_solution_secondary difmap
_audit_creation_method SHELXL
_cell_angle_alpha 90.00
_cell_angle_beta 136.09(1)
_cell_angle_gamma 90.00
_cell_formula_units_Z 4
_cell_length_a 32.889(8)
_cell_length_b 16.543(4)
_cell_length_c 33.206(8)
_cell_measurement_reflns_used 25
_cell_measurement_temperature 298
_cell_measurement_theta_max 27
_cell_measurement_theta_min 11
_cell_volume 12530(6)
_computing_cell_refinement 'Program LEAST (UCLA Crystal.package, C.E.Strouse 1994)'
_computing_data_collection 'Program COLLECT (UCLA Crystal.package, C.E.Strouse 1994)'
_computing_data_reduction 'Program REDUCE (UCLA Crystal.package, C.E.Strouse 1994)'
_computing_molecular_graphics ORTEP
_computing_structure_refinement 'SHELXL-93 (Sheldrick, 1993)'
_computing_structure_solution 'SHELXS-86 (Sheldrick, 1986)'
_diffrn_ambient_temperature 298
_diffrn_measurement_device 'P21 Nicolet upgraded by Crystal Logic'
_diffrn_measurement_method 'theta-2theta scans'
_diffrn_radiation_monochromator graphite
_diffrn_radiation_source 'fine-focus sealed tube'
_diffrn_radiation_type CuK\a
_diffrn_radiation_wavelength 1.54180
_diffrn_reflns_av_R_equivalents 0.0220
_diffrn_reflns_av_sigmaI/netI 0.0575
_diffrn_reflns_limit_h_max 33
_diffrn_reflns_limit_h_min 0
_diffrn_reflns_limit_k_max 16
_diffrn_reflns_limit_k_min 0
_diffrn_reflns_limit_l_max 23
_diffrn_reflns_limit_l_min -33
_diffrn_reflns_number 6602
_diffrn_reflns_theta_max 51.51
_diffrn_reflns_theta_min 3.84
_diffrn_standards_decay_% 2.9
_diffrn_standards_interval_count 97
_diffrn_standards_number 3
_exptl_absorpt_coefficient_mu 8.544
_exptl_absorpt_correction_T_max 1.00
_exptl_absorpt_correction_T_min 0.65
_exptl_absorpt_correction_type 'psi-scan empirical'
_exptl_crystal_colour brown
_exptl_crystal_density_diffrn 1.508
_exptl_crystal_density_meas 1.49
_exptl_crystal_density_method 'floating method'
_exptl_crystal_description parallelipiped
_exptl_crystal_F_000 5776
_exptl_crystal_size_max 0.50
_exptl_crystal_size_mid 0.12
_exptl_crystal_size_min 0.06
_refine_diff_density_max 0.646
_refine_diff_density_min -0.603
_refine_diff_density_rms 0.076
_refine_ls_extinction_method none
_refine_ls_goodness_of_fit_all 1.055
_refine_ls_goodness_of_fit_obs 1.054
_refine_ls_matrix_type full
_refine_ls_number_parameters 797
_refine_ls_number_reflns 6185
_refine_ls_number_restraints 0
_refine_ls_restrained_S_all 1.176
_refine_ls_restrained_S_obs 1.054
_refine_ls_R_factor_all 0.1039
_refine_ls_R_factor_obs 0.0650
_refine_ls_shift/esd_max 0.001
_refine_ls_shift/esd_mean 0.000
_refine_ls_structure_factor_coef Fsqd
_refine_ls_weighting_details 'w=1/[\s^2^(Fo^2^)+(0.1083P)^2^+56.8579P] where P=(Fo^2^+2Fc^2^)/3'
_refine_ls_weighting_scheme calc
_refine_ls_wR_factor_all 0.2252
_refine_ls_wR_factor_obs 0.1643
_reflns_number_observed 4495
_reflns_number_total 6462
_reflns_observed_criterion >2sigma(I)
_cod_data_source_file b300986fsup1.cif
_cod_data_source_block pekm715b
_cod_depositor_comments
;
The following automatic conversions were performed:

'_refine_ls_weighting_scheme' value 'calc
w=1/[\s^2^(Fo^2^)+(0.1083P)^2^+56.8579P] where P=(Fo^2^+2Fc^2^)/3'
was changed to 'calc'. New tag '_refine_ls_weighting_details' was
created. The value of the new tag was set to
'w=1/[\s^2^(Fo^2^)+(0.1083P)^2^+56.8579P] where P=(Fo^2^+2Fc^2^)/3'.

Automatic conversion script
Id: cif_fix_values 3143 2015-03-26 13:38:13Z robertas 
;
_cod_original_cell_volume 12530(5)
_cod_original_sg_symbol_H-M C2/c
_cod_database_code 7111285

loop_
_symmetry_equiv_pos_as_xyz
'x, y, z'
'x, -y, z+1/2'
'x+1/2, y+1/2, z'
'x+1/2, -y+1/2, z+1/2'
'-x, -y, -z'
'-x, y, -z-1/2'
'-x+1/2, -y+1/2, -z'
'-x+1/2, y+1/2, -z-1/2'

loop_
_atom_site_aniso_label
_atom_site_aniso_U_11
_atom_site_aniso_U_22
_atom_site_aniso_U_33
_atom_site_aniso_U_23
_atom_site_aniso_U_13
_atom_site_aniso_U_12
Mn1 0.0522(7) 0.0496(8) 0.0428(7) -0.0007(5) 0.0302(6) 0.0004(6)
Mn2 0.0554(8) 0.0510(8) 0.0418(7) 0.0020(6) 0.0303(6) 0.0025(6)
Mn3 0.0594(8) 0.0520(8) 0.0514(8) 0.0041(6) 0.0373(7) 0.0042(6)
Mn4 0.0449(7) 0.0545(8) 0.0361(7) -0.0037(5) 0.0239(6) -0.0037(6)
O21 0.043(3) 0.048(3) 0.035(3) -0.001(2) 0.021(2) -0.001(2)
O22 0.055(3) 0.044(3) 0.041(3) 0.009(2) 0.029(3) 0.008(3)
O1 0.077(4) 0.047(3) 0.072(4) 0.005(3) 0.054(3) 0.007(3)
N1 0.066(4) 0.060(5) 0.047(4) 0.003(3) 0.037(4) 0.003(4)
N2 0.054(4) 0.060(4) 0.055(4) 0.006(3) 0.039(4) 0.000(3)
O11 0.050(3) 0.077(4) 0.036(3) -0.007(3) 0.025(3) 0.000(3)
N11 0.063(4) 0.057(4) 0.048(4) -0.010(3) 0.037(4) -0.007(4)
N12 0.042(4) 0.057(4) 0.037(4) -0.004(3) 0.020(3) -0.006(3)
O31 0.088(4) 0.059(4) 0.089(5) 0.018(3) 0.066(4) 0.010(3)
O32 0.092(5) 0.066(4) 0.065(4) 0.002(3) 0.057(4) -0.007(3)
O41 0.066(4) 0.049(3) 0.057(3) -0.004(3) 0.041(3) -0.007(3)
O42 0.076(4) 0.059(4) 0.056(3) -0.011(3) 0.047(3) -0.011(3)
O51 0.052(3) 0.054(3) 0.046(3) -0.004(3) 0.027(3) -0.006(3)
O52 0.070(4) 0.063(4) 0.060(3) -0.013(3) 0.045(3) -0.015(3)
O61 0.054(3) 0.057(3) 0.048(3) 0.005(3) 0.031(3) 0.006(3)
O62 0.062(3) 0.071(4) 0.047(3) 0.014(3) 0.038(3) 0.014(3)
O71 0.067(4) 0.075(4) 0.061(4) 0.009(3) 0.042(3) 0.012(3)
C1 0.072(6) 0.061(6) 0.060(5) 0.002(4) 0.044(5) 0.002(5)
C2 0.109(8) 0.077(7) 0.106(8) 0.002(6) 0.089(8) -0.003(6)
C3 0.114(8) 0.077(8) 0.125(9) 0.003(6) 0.102(8) 0.007(6)
C4 0.096(7) 0.059(6) 0.105(8) 0.000(5) 0.079(7) 0.001(5)
C5 0.076(6) 0.060(6) 0.063(5) 0.003(4) 0.050(5) 0.004(5)
C6 0.060(5) 0.055(5) 0.048(5) 0.001(4) 0.034(4) 0.003(4)
C7 0.076(6) 0.054(6) 0.077(6) -0.005(5) 0.057(6) 0.004(5)
C8 0.102(8) 0.074(7) 0.098(8) -0.003(6) 0.072(7) 0.001(6)
C9 0.111(10) 0.080(9) 0.147(12) -0.034(8) 0.094(10) -0.007(7)
C10 0.164(14) 0.059(8) 0.181(16) 0.008(10) 0.133(14) 0.004(8)
C11 0.281(24) 0.071(10) 0.170(16) 0.031(10) 0.171(18) 0.030(12)
C12 0.189(14) 0.066(8) 0.107(9) 0.011(7) 0.104(10) 0.016(8)
C21 0.075(6) 0.065(6) 0.057(6) -0.014(5) 0.040(5) -0.008(5)
C22 0.086(7) 0.118(9) 0.057(6) -0.024(6) 0.048(6) -0.013(7)
C23 0.066(7) 0.144(11) 0.050(6) -0.017(6) 0.028(5) -0.004(7)
C24 0.056(6) 0.112(8) 0.046(5) -0.009(5) 0.029(5) 0.000(5)
C25 0.053(5) 0.066(5) 0.044(5) -0.010(4) 0.030(5) -0.012(4)
C26 0.049(5) 0.052(5) 0.051(5) -0.009(4) 0.028(5) -0.010(4)
C27 0.053(5) 0.060(6) 0.041(5) -0.009(4) 0.019(4) -0.008(4)
C28 0.082(8) 0.100(9) 0.117(9) -0.013(7) 0.070(8) -0.012(7)
C29 0.107(10) 0.143(13) 0.154(13) 0.025(11) 0.107(10) 0.030(10)
C30 0.106(11) 0.166(16) 0.097(9) -0.016(10) 0.056(9) 0.049(11)
C31 0.091(10) 0.085(10) 0.225(19) -0.045(11) 0.074(12) 0.008(8)
C32 0.063(7) 0.084(9) 0.159(12) -0.016(8) 0.054(8) 0.001(6)
C41 0.067(6) 0.057(6) 0.056(5) 0.017(5) 0.034(5) 0.014(5)
C42 0.078(6) 0.046(6) 0.075(6) 0.006(5) 0.049(6) -0.004(5)
C43 0.092(8) 0.073(7) 0.112(9) 0.004(6) 0.069(8) -0.011(6)
C44 0.123(11) 0.090(10) 0.218(18) 0.024(11) 0.125(13) -0.009(9)
C45 0.152(14) 0.064(9) 0.156(15) 0.000(9) 0.087(13) -0.026(9)
C46 0.199(18) 0.085(11) 0.138(13) -0.008(9) 0.118(14) -0.019(11)
C47 0.150(11) 0.061(7) 0.131(10) -0.008(7) 0.107(10) -0.026(7)
C51 0.042(5) 0.060(6) 0.055(5) 0.011(5) 0.030(4) 0.003(4)
C52 0.043(5) 0.063(6) 0.050(5) 0.003(5) 0.020(4) -0.003(4)
C53 0.098(8) 0.065(7) 0.101(8) 0.021(6) 0.067(7) 0.004(6)
C54 0.160(14) 0.097(11) 0.143(14) 0.037(10) 0.107(13) 0.000(10)
C55 0.161(16) 0.072(11) 0.187(20) 0.025(12) 0.097(16) -0.021(10)
C56 0.178(15) 0.047(8) 0.124(12) -0.011(7) 0.077(12) -0.007(8)
C57 0.135(11) 0.056(7) 0.087(8) -0.008(6) 0.060(8) 0.004(6)
C61 0.052(5) 0.046(5) 0.055(5) -0.005(4) 0.031(5) -0.005(4)
C62 0.069(6) 0.054(5) 0.066(5) -0.003(4) 0.046(5) -0.009(5)
C63 0.103(8) 0.073(7) 0.108(8) -0.020(6) 0.075(8) -0.035(6)
C64 0.129(11) 0.082(9) 0.131(11) -0.021(8) 0.083(10) -0.044(8)
C65 0.119(11) 0.114(12) 0.142(13) -0.019(9) 0.097(11) -0.042(9)
C66 0.137(12) 0.119(12) 0.178(15) 0.002(10) 0.129(12) -0.020(9)
C67 0.091(7) 0.076(7) 0.105(8) -0.011(6) 0.074(7) -0.020(6)
C71 0.051(5) 0.053(5) 0.044(5) -0.002(4) 0.028(4) 0.002(4)
C72 0.049(5) 0.073(6) 0.047(5) 0.005(4) 0.029(4) 0.007(4)
C73 0.107(8) 0.092(8) 0.103(8) 0.026(7) 0.081(8) 0.035(7)
C74 0.156(13) 0.137(12) 0.147(12) 0.060(10) 0.122(12) 0.091(10)
C75 0.103(10) 0.164(14) 0.113(10) 0.004(10) 0.082(9) 0.039(10)
C76 0.080(7) 0.128(10) 0.086(7) 0.008(7) 0.064(7) 0.012(7)
C77 0.063(6) 0.091(7) 0.060(5) 0.001(5) 0.042(5) -0.005(5)
O72 0.074(4) 0.091(5) 0.057(4) 0.020(3) 0.038(4) 0.019(4)
C81 0.071(6) 0.067(6) 0.049(5) 0.006(4) 0.037(5) 0.005(5)
C82 0.059(6) 0.076(6) 0.057(6) 0.008(5) 0.033(5) 0.002(5)
C83 0.080(8) 0.113(10) 0.081(8) 0.021(7) 0.044(7) 0.021(7)
C84 0.072(8) 0.194(17) 0.081(9) 0.041(10) 0.032(8) 0.033(9)
C85 0.089(9) 0.132(12) 0.059(7) 0.019(7) 0.026(7) 0.004(8)
C86 0.127(11) 0.106(9) 0.061(7) 0.004(6) 0.057(8) -0.003(8)
C87 0.081(7) 0.093(8) 0.076(7) 0.003(6) 0.045(7) -0.005(6)
C91 0.157(17) 0.240(25) 0.222(22) 0.090(19) 0.132(17) 0.098(17)
Cl1 0.232(6) 0.212(6) 0.178(5) 0.016(4) 0.116(5) -0.053(5)
Cl2 0.346(10) 0.167(5) 0.403(12) -0.035(7) 0.305(10) -0.007(6)
C92 0.250(23) 0.135(14) 0.160(16) -0.028(12) 0.156(18) -0.055(15)
Cl3 0.299(8) 0.173(5) 0.294(8) -0.034(5) 0.233(8) -0.026(5)
Cl4 0.266(9) 0.219(8) 0.272(10) -0.021(7) 0.065(8) -0.095(7)

loop_
_atom_site_label
_atom_site_type_symbol
_atom_site_fract_x
_atom_site_fract_y
_atom_site_fract_z
_atom_site_U_iso_or_equiv
_atom_site_thermal_displace_type
_atom_site_occupancy
_atom_site_calc_flag
_atom_site_refinement_flags
Mn1 Mn -0.07825(5) 0.31287(7) -0.38810(5) 0.0522(4) Uani 1 d .
Mn2 Mn -0.01172(5) 0.48592(8) -0.32730(5) 0.0541(4) Uani 1 d .
Mn3 Mn -0.01410(6) 0.41816(8) -0.42463(5) 0.0568(4) Uani 1 d .
Mn4 Mn -0.05804(5) 0.36188(7) -0.27812(5) 0.0504(4) Uani 1 d .
O21 O -0.0183(2) 0.3657(3) -0.2991(2) 0.0487(12) Uani 1 d .
O22 O -0.0653(2) 0.4141(3) -0.4053(2) 0.0523(13) Uani 1 d .
O1 O -0.0321(3) 0.2521(3) -0.3915(2) 0.0650(15) Uani 1 d .
N1 N 0.0298(3) 0.3572(4) -0.4465(3) 0.061(2) Uani 1 d .
N2 N -0.0102(3) 0.2861(4) -0.4098(3) 0.056(2) Uani 1 d .
O11 O -0.1332(2) 0.3878(3) -0.3556(2) 0.0605(14) Uani 1 d .
N11 N -0.1618(3) 0.3039(4) -0.4863(3) 0.059(2) Uani 1 d .
N12 N -0.1444(3) 0.3616(4) -0.4013(3) 0.054(2) Uani 1 d .
O31 O -0.0003(3) 0.5794(4) -0.3606(3) 0.076(2) Uani 1 d .
O32 O 0.0189(3) 0.5335(4) -0.4089(3) 0.074(2) Uani 1 d .
O41 O -0.0887(2) 0.2101(3) -0.3693(2) 0.0609(14) Uani 1 d .
O42 O -0.0694(2) 0.2322(3) -0.2899(2) 0.0639(15) Uani 1 d .
O51 O 0.0570(2) 0.4995(3) -0.2352(2) 0.0592(14) Uani 1 d .
O52 O 0.0707(2) 0.5575(3) -0.1658(2) 0.066(2) Uani 1 d .
O61 O 0.0554(2) 0.4220(3) -0.3205(2) 0.0588(14) Uani 1 d .
O62 O 0.1008(2) 0.3483(3) -0.2418(2) 0.0611(14) Uani 1 d .
O71 O -0.0933(3) 0.4337(4) -0.5148(3) 0.072(2) Uani 1 d .
C1 C 0.0540(4) 0.3943(6) -0.4608(4) 0.068(2) Uani 1 d .
H1 H 0.0514(4) 0.4503(6) -0.4643(4) 0.076(14) Uiso 1 calc R
C2 C 0.0826(5) 0.3536(6) -0.4704(5) 0.086(3) Uani 1 d .
H2 H 0.0985(5) 0.3817(6) -0.4807(5) 0.076(14) Uiso 1 calc R
C3 C 0.0874(5) 0.2716(6) -0.4649(5) 0.089(3) Uani 1 d .
H3 H 0.1069(5) 0.2431(6) -0.4710(5) 0.076(14) Uiso 1 calc R
C4 C 0.0632(4) 0.2319(6) -0.4504(4) 0.080(3) Uani 1 d .
H4 H 0.0663(4) 0.1759(6) -0.4464(4) 0.076(14) Uiso 1 calc R
C5 C 0.0335(4) 0.2758(5) -0.4416(4) 0.066(2) Uani 1 d .
C6 C 0.0087(4) 0.2364(5) -0.4237(3) 0.059(2) Uani 1 d .
C7 C 0.0041(4) 0.1475(5) -0.4235(4) 0.067(2) Uani 1 d .
C8 C -0.0281(5) 0.1047(7) -0.4747(5) 0.092(3) Uani 1 d .
H8 H -0.0463(5) 0.1319(7) -0.5087(5) 0.138(22) Uiso 1 calc R
C9 C -0.0335(6) 0.0203(8) -0.4753(7) 0.111(4) Uani 1 d .
H9 H -0.0560(6) -0.0081(8) -0.5099(7) 0.138(22) Uiso 1 calc R
C10 C -0.0054(7) -0.0198(8) -0.4250(8) 0.126(5) Uani 1 d .
H10 H -0.0078(7) -0.0757(8) -0.4243(8) 0.138(22) Uiso 1 calc R
C11 C 0.0248(9) 0.0231(9) -0.3780(8) 0.166(8) Uani 1 d .
H11 H 0.0443(9) -0.0044(9) -0.3437(8) 0.138(22) Uiso 1 calc R
C12 C 0.0304(7) 0.1065(7) -0.3750(6) 0.123(5) Uani 1 d .
H12 H 0.0520(7) 0.1334(7) -0.3400(6) 0.138(22) Uiso 1 calc R
C21 C -0.1686(4) 0.2739(5) -0.5267(4) 0.073(3) Uani 1 d .
H21 H -0.1369(4) 0.2474(5) -0.5157(4) 0.074(13) Uiso 1 calc R
C22 C -0.2203(5) 0.2785(7) -0.5855(4) 0.090(3) Uani 1 d .
H22 H -0.2232(5) 0.2569(7) -0.6134(4) 0.074(13) Uiso 1 calc R
C23 C -0.2668(5) 0.3162(8) -0.6007(4) 0.100(4) Uani 1 d .
H23 H -0.3030(5) 0.3179(8) -0.6394(4) 0.074(13) Uiso 1 calc R
C24 C -0.2599(4) 0.3518(7) -0.5581(4) 0.080(3) Uani 1 d .
H24 H -0.2905(4) 0.3803(7) -0.5681(4) 0.074(13) Uiso 1 calc R
C25 C -0.2067(4) 0.3441(5) -0.5008(3) 0.060(2) Uani 1 d .
C26 C -0.1954(3) 0.3777(5) -0.4524(3) 0.059(2) Uani 1 d .
C27 C -0.2393(4) 0.4287(5) -0.4628(3) 0.067(2) Uani 1 d .
C28 C -0.2926(5) 0.4000(8) -0.4883(5) 0.101(4) Uani 1 d .
H28 H -0.3023(5) 0.3463(8) -0.5001(5) 0.141(22) Uiso 1 calc R
C29 C -0.3328(6) 0.4495(10) -0.4969(7) 0.122(5) Uani 1 d .
H29 H -0.3679(6) 0.4288(10) -0.5122(7) 0.141(22) Uiso 1 calc R
C30 C -0.3188(7) 0.5297(12) -0.4822(6) 0.140(6) Uani 1 d .
H30 H -0.3454(7) 0.5637(12) -0.4884(6) 0.141(22) Uiso 1 calc R
C31 C -0.2693(7) 0.5594(9) -0.4597(8) 0.174(9) Uani 1 d .
H31 H -0.2615(7) 0.6143(9) -0.4516(8) 0.141(22) Uiso 1 calc R
C32 C -0.2277(5) 0.5081(7) -0.4479(6) 0.127(5) Uani 1 d .
H32 H -0.1915(5) 0.5290(7) -0.4295(6) 0.141(22) Uiso 1 calc R
C41 C 0.0208(4) 0.5873(6) -0.3804(4) 0.071(2) Uani 1 d .
C42 C 0.0496(4) 0.6657(5) -0.3710(4) 0.073(3) Uani 1 d .
C43 C 0.0716(5) 0.6777(7) -0.3937(5) 0.096(3) Uani 1 d .
H43 H 0.0675(5) 0.6383(7) -0.4164(5) 0.153(24) Uiso 1 calc R
C44 C 0.1004(6) 0.7510(9) -0.3814(8) 0.142(6) Uani 1 d .
H44 H 0.1161(6) 0.7605(9) -0.3956(8) 0.153(24) Uiso 1 calc R
C45 C 0.1050(8) 0.8080(9) -0.3486(8) 0.148(7) Uani 1 d .
H45 H 0.1226(8) 0.8572(9) -0.3421(8) 0.153(24) Uiso 1 calc R
C46 C 0.0850(8) 0.7954(9) -0.3254(7) 0.144(6) Uani 1 d .
H46 H 0.0902(8) 0.8344(9) -0.3018(7) 0.153(24) Uiso 1 calc R
C47 C 0.0569(6) 0.7244(7) -0.3370(6) 0.108(4) Uani 1 d .
H47 H 0.0423(6) 0.7157(7) -0.3216(6) 0.153(24) Uiso 1 calc R
C51 C -0.0791(3) 0.1879(5) -0.3261(4) 0.057(2) Uani 1 d .
C52 C -0.0801(3) 0.0978(5) -0.3200(4) 0.065(2) Uani 1 d .
C53 C -0.0715(5) 0.0668(6) -0.2766(5) 0.092(3) Uani 1 d .
H53 H -0.0661(5) 0.1013(6) -0.2510(5) 0.184(31) Uiso 1 calc R
C54 C -0.0707(7) -0.0150(10) -0.2703(7) 0.136(5) Uani 1 d .
H54 H -0.0638(7) -0.0361(10) -0.2398(7) 0.184(31) Uiso 1 calc R
C55 C -0.0804(8) -0.0664(10) -0.3096(9) 0.168(8) Uani 1 d .
H55 H -0.0812(8) -0.1220(10) -0.3062(9) 0.184(31) Uiso 1 calc R
C56 C -0.0883(7) -0.0363(8) -0.3520(7) 0.149(7) Uani 1 d .
H56 H -0.0942(7) -0.0716(8) -0.3777(7) 0.184(31) Uiso 1 calc R
C57 C -0.0881(6) 0.0469(6) -0.3591(5) 0.112(4) Uani 1 d .
H57 H -0.0929(6) 0.0677(6) -0.3884(5) 0.184(31) Uiso 1 calc R
C61 C 0.0787(3) 0.5531(5) -0.1975(4) 0.059(2) Uani 1 d .
C62 C 0.1175(4) 0.6138(5) -0.1893(4) 0.065(2) Uani 1 d .
C63 C 0.1303(5) 0.6861(6) -0.1614(5) 0.096(3) Uani 1 d .
H63 H 0.1136(5) 0.6980(6) -0.1484(5) 0.119(19) Uiso 1 calc R
C64 C 0.1685(6) 0.7419(8) -0.1525(6) 0.125(5) Uani 1 d .
H64 H 0.1781(6) 0.7897(8) -0.1325(6) 0.119(19) Uiso 1 calc R
C65 C 0.1911(6) 0.7261(9) -0.1727(7) 0.122(5) Uani 1 d .
H65 H 0.2163(6) 0.7632(9) -0.1667(7) 0.119(19) Uiso 1 calc R
C66 C 0.1776(6) 0.6567(9) -0.2020(7) 0.129(5) Uani 1 d .
H66 H 0.1930(6) 0.6467(9) -0.2164(7) 0.119(19) Uiso 1 calc R
C67 C 0.1405(5) 0.6001(7) -0.2105(5) 0.087(3) Uani 1 d .
H67 H 0.1312(5) 0.5526(7) -0.2307(5) 0.119(19) Uiso 1 calc R
C71 C 0.0936(3) 0.3715(5) -0.2825(3) 0.055(2) Uani 1 d .
C72 C 0.1349(3) 0.3377(5) -0.2834(3) 0.062(2) Uani 1 d .
C73 C 0.1624(5) 0.2644(7) -0.2558(5) 0.096(3) Uani 1 d .
H73 H 0.1547(5) 0.2366(7) -0.2375(5) 0.126(19) Uiso 1 calc R
C74 C 0.2017(7) 0.2333(9) -0.2560(6) 0.134(5) Uani 1 d .
H74 H 0.2211(7) 0.1848(9) -0.2373(6) 0.126(19) Uiso 1 calc R
C75 C 0.2112(6) 0.2746(10) -0.2840(6) 0.122(5) Uani 1 d .
H75 H 0.2373(6) 0.2531(10) -0.2841(6) 0.126(19) Uiso 1 calc R
C76 C 0.1844(5) 0.3459(8) -0.3118(5) 0.094(3) Uani 1 d .
H76 H 0.1919(5) 0.3727(8) -0.3305(5) 0.126(19) Uiso 1 calc R
C77 C 0.1457(4) 0.3774(6) -0.3117(4) 0.074(3) Uani 1 d .
H77 H 0.1267(4) 0.4259(6) -0.3307(4) 0.126(19) Uiso 1 calc R
O72 O -0.1470(3) 0.4897(4) -0.5038(3) 0.084(2) Uani 1 d .
C81 C -0.1389(4) 0.4673(6) -0.5336(4) 0.069(2) Uani 1 d .
C82 C -0.1887(4) 0.4792(6) -0.5989(4) 0.073(3) Uani 1 d .
C83 C -0.2399(5) 0.5172(7) -0.6228(5) 0.106(4) Uani 1 d .
H83 H -0.2435(5) 0.5364(7) -0.5992(5) 0.078(13) Uiso 1 calc R
C84 C -0.2852(6) 0.5259(10) -0.6824(6) 0.139(6) Uani 1 d .
H84 H -0.3200(6) 0.5501(10) -0.6987(6) 0.078(13) Uiso 1 calc R
C85 C -0.2806(6) 0.5006(9) -0.7174(5) 0.120(5) Uani 1 d .
H85 H -0.3115(6) 0.5086(9) -0.7573(5) 0.078(13) Uiso 1 calc R
C86 C -0.2299(6) 0.4625(8) -0.6941(5) 0.109(4) Uani 1 d .
H86 H -0.2268(6) 0.4431(8) -0.7181(5) 0.078(13) Uiso 1 calc R
C87 C -0.1840(5) 0.4539(7) -0.6345(5) 0.094(3) Uani 1 d .
H87 H -0.1492(5) 0.4305(7) -0.6183(5) 0.078(13) Uiso 1 calc R
C91 C 0.2711(8) 0.4823(14) -0.1568(9) 0.211(10) Uani 1 d .
H91A H 0.2608(8) 0.4914(14) -0.1362(9) 0.300 Uiso 1 calc R
H91B H 0.2353(8) 0.4808(14) -0.1981(9) 0.300 Uiso 1 calc R
Cl1 Cl 0.3185(3) 0.5651(4) -0.1411(3) 0.239(3) Uani 1 d .
Cl2 Cl 0.3045(4) 0.4002(4) -0.1373(4) 0.270(4) Uani 1 d .
C92 C 0.1358(10) 0.6725(11) -0.0451(8) 0.174(8) Uani 1 d .
H92A H 0.1173(10) 0.6380(11) -0.0384(8) 0.300 Uiso 1 calc R
H92B H 0.1355(10) 0.6446(11) -0.0710(8) 0.300 Uiso 1 calc R
Cl3 Cl 0.0973(4) 0.7653(4) -0.0765(3) 0.236(3) Uani 1 d .
Cl4 Cl 0.1995(4) 0.6914(5) 0.0131(4) 0.382(7) Uani 1 d .
HO22 H -0.0931(37) 0.4476(52) -0.4305(37) 0.066(27) Uiso 1 d .

loop_
_atom_type_symbol
_atom_type_description
_atom_type_scat_dispersion_real
_atom_type_scat_dispersion_imag
_atom_type_scat_source
C C 0.0181 0.0091 'International Tables Vol C Tables 4.2.6.8 and 6.1.1.4'
H H 0.0000 0.0000 'International Tables Vol C Tables 4.2.6.8 and 6.1.1.4'
N N 0.0311 0.0180 'International Tables Vol C Tables 4.2.6.8 and 6.1.1.4'
O O 0.0492 0.0322 'International Tables Vol C Tables 4.2.6.8 and 6.1.1.4'
Mn Mn -0.5299 2.8052 'International Tables Vol C Tables 4.2.6.8 and 6.1.1.4'
Cl Cl 0.3639 0.7018 'International Tables Vol C Tables 4.2.6.8 and 6.1.1.4'

loop_
_geom_angle_atom_site_label_1
_geom_angle_atom_site_label_2
_geom_angle_atom_site_label_3
_geom_angle
_geom_angle_site_symmetry_1
_geom_angle_site_symmetry_3
O1 Mn1 O22 95.0(2) . .
O1 Mn1 O41 83.6(2) . .
O22 Mn1 O41 178.2(3) . .
O1 Mn1 N12 166.1(2) . .
O22 Mn1 N12 91.2(2) . .
O41 Mn1 N12 90.4(2) . .
O1 Mn1 O21 107.8(2) . .
O22 Mn1 O21 83.0(2) . .
O41 Mn1 O21 96.3(2) . .
N12 Mn1 O21 85.3(2) . .
O1 Mn1 N11 94.1(2) . .
O22 Mn1 N11 85.9(2) . .
O41 Mn1 N11 95.3(2) . .
N12 Mn1 N11 73.9(2) . .
O21 Mn1 N11 156.2(2) . .
O31 Mn2 O51 105.8(2) . .
O31 Mn2 O52 91.7(2) . 6
O51 Mn2 O52 92.1(2) . 6
O31 Mn2 O22 94.3(2) . .
O51 Mn2 O22 152.2(2) . .
O52 Mn2 O22 106.4(2) 6 .
O31 Mn2 O21 166.8(2) . .
O51 Mn2 O21 79.5(2) . .
O52 Mn2 O21 100.3(2) 6 .
O22 Mn2 O21 77.0(2) . .
O31 Mn2 O61 82.3(2) . .
O51 Mn2 O61 87.5(2) . .
O52 Mn2 O61 173.7(2) 6 .
O22 Mn2 O61 76.2(2) . .
O21 Mn2 O61 85.8(2) . .
O31 Mn2 Mn4 142.9(2) . 6
O51 Mn2 Mn4 46.55(15) . 6
O52 Mn2 Mn4 110.7(2) 6 6
O22 Mn2 Mn4 106.45(15) . 6
O21 Mn2 Mn4 36.02(11) . 6
O61 Mn2 Mn4 73.52(14) . 6
O32 Mn3 O71 97.5(2) . .
O32 Mn3 O22 109.2(2) . .
O71 Mn3 O22 89.8(2) . .
O32 Mn3 N2 156.2(2) . .
O71 Mn3 N2 104.2(2) . .
O22 Mn3 N2 80.8(2) . .
O32 Mn3 N1 98.7(3) . .
O71 Mn3 N1 91.1(2) . .
O22 Mn3 N1 151.7(2) . .
N2 Mn3 N1 71.7(2) . .
O32 Mn3 O61 80.3(2) . .
O71 Mn3 O61 161.0(2) . .
O22 Mn3 O61 73.5(2) . .
N2 Mn3 O61 82.2(2) . .
N1 Mn3 O61 107.9(2) . .
O21 Mn4 O21 84.4(2) . 6
O21 Mn4 O11 93.6(2) . .
O21 Mn4 O11 165.2(2) 6 .
O21 Mn4 O62 175.2(2) . 6
O21 Mn4 O62 97.0(2) 6 6
O11 Mn4 O62 86.2(2) . 6
O21 Mn4 O42 92.4(2) . .
O21 Mn4 O42 99.5(2) 6 .
O11 Mn4 O42 95.2(2) . .
O62 Mn4 O42 82.8(2) 6 .
O21 Mn4 O51 96.9(2) . 6
O21 Mn4 O51 83.5(2) 6 6
O11 Mn4 O51 82.2(2) . 6
O62 Mn4 O51 87.9(2) 6 6
O42 Mn4 O51 170.5(2) . 6
O21 Mn4 Mn4 42.61(14) . 6
O21 Mn4 Mn4 41.90(15) 6 6
O11 Mn4 Mn4 135.2(2) . 6
O62 Mn4 Mn4 138.3(2) 6 6
O42 Mn4 Mn4 95.5(2) . 6
O51 Mn4 Mn4 92.71(13) 6 6
O21 Mn4 Mn2 104.08(15) . 6
O21 Mn4 Mn2 44.79(15) 6 6
O11 Mn4 Mn2 122.4(2) . 6
O62 Mn4 Mn2 80.0(2) 6 6
O42 Mn4 Mn2 137.0(2) . 6
O51 Mn4 Mn2 42.01(13) 6 6
Mn4 Mn4 Mn2 73.13(4) 6 6
Mn4 O21 Mn4 95.5(2) . 6
Mn4 O21 Mn1 106.9(2) . .
Mn4 O21 Mn1 145.2(3) 6 .
Mn4 O21 Mn2 118.8(2) . .
Mn4 O21 Mn2 99.2(2) 6 .
Mn1 O21 Mn2 93.0(2) . .
Mn1 O22 Mn2 106.8(2) . .
Mn1 O22 Mn3 119.7(3) . .
Mn2 O22 Mn3 101.5(2) . .
N2 O1 Mn1 121.0(4) . .
C1 N1 C5 118.6(8) . .
C1 N1 Mn3 126.1(6) . .
C5 N1 Mn3 115.2(6) . .
C6 N2 O1 116.2(7) . .
C6 N2 Mn3 120.7(5) . .
O1 N2 Mn3 122.9(5) . .
N12 O11 Mn4 118.4(4) . .
C21 N11 C25 119.4(8) . .
C21 N11 Mn1 129.4(6) . .
C25 N11 Mn1 110.8(5) . .
C26 N12 O11 117.2(7) . .
C26 N12 Mn1 122.4(6) . .
O11 N12 Mn1 119.9(4) . .
C41 O31 Mn2 136.9(6) . .
C41 O32 Mn3 124.8(6) . .
C51 O41 Mn1 131.3(5) . .
C51 O42 Mn4 130.8(5) . .
C61 O51 Mn2 139.3(5) . .
C61 O51 Mn4 125.8(5) . 6
Mn2 O51 Mn4 91.4(2) . 6
C61 O52 Mn2 126.8(5) . 6
C71 O61 Mn2 126.6(5) . .
C71 O61 Mn3 130.6(5) . .
Mn2 O61 Mn3 91.1(2) . .
C71 O62 Mn4 135.0(5) . 6
C81 O71 Mn3 124.0(6) . .
N1 C1 C2 122.8(9) . .
C3 C2 C1 119.4(9) . .
C4 C3 C2 119.2(9) . .
C3 C4 C5 119.7(9) . .
N1 C5 C4 120.2(8) . .
N1 C5 C6 117.8(8) . .
C4 C5 C6 121.9(8) . .
N2 C6 C5 114.3(7) . .
N2 C6 C7 123.5(8) . .
C5 C6 C7 122.2(8) . .
C12 C7 C8 118.5(10) . .
C12 C7 C6 121.9(9) . .
C8 C7 C6 119.6(9) . .
C7 C8 C9 120.2(11) . .
C10 C9 C8 119.8(12) . .
C11 C10 C9 117.5(13) . .
C10 C11 C12 125.2(15) . .
C7 C12 C11 118.7(13) . .
N11 C21 C22 124.2(10) . .
C23 C22 C21 117.0(9) . .
C22 C23 C24 119.8(9) . .
C25 C24 C23 118.7(10) . .
N11 C25 C24 120.7(8) . .
N11 C25 C26 116.4(7) . .
C24 C25 C26 122.9(8) . .
N12 C26 C25 115.2(7) . .
N12 C26 C27 123.3(7) . .
C25 C26 C27 121.5(7) . .
C32 C27 C28 117.3(10) . .
C32 C27 C26 119.7(9) . .
C28 C27 C26 123.0(9) . .
C27 C28 C29 121.6(12) . .
C30 C29 C28 118.0(13) . .
C31 C30 C29 121.8(14) . .
C30 C31 C32 119.8(14) . .
C27 C32 C31 121.4(12) . .
O31 C41 O32 124.5(9) . .
O31 C41 C42 119.0(9) . .
O32 C41 C42 116.4(9) . .
C47 C42 C43 119.8(10) . .
C47 C42 C41 119.4(10) . .
C43 C42 C41 120.7(10) . .
C42 C43 C44 118.1(13) . .
C45 C44 C43 119.6(15) . .
C46 C45 C44 122.2(15) . .
C45 C46 C47 118.9(16) . .
C46 C47 C42 121.4(13) . .
O42 C51 O41 126.9(8) . .
O42 C51 C52 118.1(8) . .
O41 C51 C52 115.0(8) . .
C53 C52 C57 121.0(10) . .
C53 C52 C51 120.7(9) . .
C57 C52 C51 118.3(9) . .
C52 C53 C54 120.3(13) . .
C53 C54 C55 119.7(14) . .
C56 C55 C54 120.3(14) . .
C55 C56 C57 121.7(15) . .
C56 C57 C52 117.0(13) . .
O51 C61 O52 124.4(8) . .
O51 C61 C62 117.1(8) . .
O52 C61 C62 118.5(7) . .
C67 C62 C63 118.4(9) . .
C67 C62 C61 120.8(8) . .
C63 C62 C61 120.8(9) . .
C62 C63 C64 120.1(12) . .
C65 C64 C63 120.1(13) . .
C64 C65 C66 120.6(13) . .
C65 C66 C67 120.2(13) . .
C62 C67 C66 120.6(11) . .
O62 C71 O61 124.2(7) . .
O62 C71 C72 116.1(7) . .
O61 C71 C72 119.7(7) . .
C77 C72 C73 119.9(9) . .
C77 C72 C71 121.2(8) . .
C73 C72 C71 118.9(8) . .
C72 C73 C74 118.9(11) . .
C75 C74 C73 119.2(12) . .
C74 C75 C76 122.9(11) . .
C75 C76 C77 118.4(11) . .
C76 C77 C72 120.7(10) . .
O72 C81 O71 126.3(8) . .
O72 C81 C82 117.6(9) . .
O71 C81 C82 116.1(9) . .
C87 C82 C83 119.4(10) . .
C87 C82 C81 121.2(9) . .
C83 C82 C81 119.4(10) . .
C84 C83 C82 118.5(13) . .
C85 C84 C83 121.9(14) . .
C84 C85 C86 120.1(12) . .
C87 C86 C85 118.6(12) . .
C82 C87 C86 121.4(12) . .
Cl2 C91 Cl1 109.3(11) . .
Cl4 C92 Cl3 108.1(11) . .

loop_
_geom_bond_atom_site_label_1
_geom_bond_atom_site_label_2
_geom_bond_distance
_geom_bond_site_symmetry_2
Mn1 O1 1.891(6) .
Mn1 O22 1.913(5) .
Mn1 O41 1.925(5) .
Mn1 N12 2.050(7) .
Mn1 O21 2.235(5) .
Mn1 N11 2.301(6) .
Mn2 O31 2.087(6) .
Mn2 O51 2.133(5) .
Mn2 O52 2.140(6) 6
Mn2 O22 2.155(5) .
Mn2 O21 2.274(5) .
Mn2 O61 2.308(6) .
Mn2 Mn4 3.187(2) 6
Mn3 O32 2.067(6) .
Mn3 O71 2.139(6) .
Mn3 O22 2.195(5) .
Mn3 N2 2.223(7) .
Mn3 N1 2.269(7) .
Mn3 O61 2.408(5) .
Mn4 O21 1.872(5) .
Mn4 O21 1.898(5) 6
Mn4 O11 1.937(5) .
Mn4 O62 1.951(5) 6
Mn4 O42 2.164(6) .
Mn4 O51 2.315(6) 6
Mn4 Mn4 2.791(3) 6
Mn4 Mn2 3.187(2) 6
O21 Mn4 1.898(4) 6
O1 N2 1.355(8) .
N1 C1 1.333(11) .
N1 C5 1.351(11) .
N2 C6 1.298(10) .
O11 N12 1.348(7) .
N11 C21 1.288(10) .
N11 C25 1.353(10) .
N12 C26 1.290(10) .
O31 C41 1.258(11) .
O32 C41 1.270(11) .
O41 C51 1.280(9) .
O42 C51 1.237(10) .
O51 C61 1.255(9) .
O51 Mn4 2.315(6) 6
O52 C61 1.257(10) .
O52 Mn2 2.140(6) 6
O61 C71 1.257(9) .
O62 C71 1.255(9) .
O62 Mn4 1.951(5) 6
O71 C81 1.264(11) .
C1 C2 1.368(12) .
C2 C3 1.363(14) .
C3 C4 1.357(13) .
C4 C5 1.409(12) .
C5 C6 1.463(12) .
C6 C7 1.479(12) .
C7 C12 1.341(14) .
C7 C8 1.384(13) .
C8 C9 1.41(2) .
C9 C10 1.36(2) .
C10 C11 1.30(2) .
C11 C12 1.39(2) .
C21 C22 1.389(13) .
C22 C23 1.368(14) .
C23 C24 1.390(13) .
C24 C25 1.380(12) .
C25 C26 1.473(11) .
C26 C27 1.483(12) .
C27 C32 1.358(14) .
C27 C28 1.371(13) .
C28 C29 1.40(2) .
C29 C30 1.37(2) .
C30 C31 1.31(2) .
C31 C32 1.40(2) .
C41 C42 1.501(13) .
C42 C47 1.373(14) .
C42 C43 1.385(14) .
C43 C44 1.41(2) .
C44 C45 1.36(2) .
C45 C46 1.34(2) .
C46 C47 1.37(2) .
C51 C52 1.509(12) .
C52 C53 1.353(13) .
C52 C57 1.405(14) .
C53 C54 1.37(2) .
C54 C55 1.39(2) .
C55 C56 1.33(2) .
C56 C57 1.40(2) .
C61 C62 1.488(12) .
C62 C67 1.370(13) .
C62 C63 1.381(13) .
C63 C64 1.41(2) .
C64 C65 1.34(2) .
C65 C66 1.36(2) .
C66 C67 1.40(2) .
C71 C72 1.489(11) .
C72 C77 1.384(12) .
C72 C73 1.391(13) .
C73 C74 1.40(2) .
C74 C75 1.36(2) .
C75 C76 1.36(2) .
C76 C77 1.379(13) .
O72 C81 1.253(11) .
C81 C82 1.518(12) .
C82 C87 1.363(14) .
C82 C83 1.393(14) .
C83 C84 1.38(2) .
C84 C85 1.34(2) .
C85 C86 1.38(2) .
C86 C87 1.384(14) .
C91 Cl2 1.56(2) .
C91 Cl1 1.84(2) .
C92 Cl4 1.55(2) .
C92 Cl3 1.77(2) .
